data_7131620
loop_
_publ_author_name
'Sasaki, Kono'
'Saito, Daisuke'
'Yoshida, Masaki'
'Tanaka, Fuka'
'Kobayashi, Atsushi'
'Sada, Kazuki'
'Kato, Masako'

_publ_section_title
;
 Chromic triboluminescence of self-assembled platinum(II) complexes.
;
_journal_issue 44
_journal_name_full 'Chemical communications (Cambridge, England)'
_journal_page_first 6745
_journal_page_last 6748
_journal_paper_doi 10.1039/d3cc01525d
_journal_volume 59
_journal_year 2023
_chemical_formula_moiety '0.5(C24 H22 N10 Pt2), 0.5(C2 H8 O2)'
_chemical_formula_sum 'C13 H15 N5 O Pt'
_chemical_formula_weight 452.39
_space_group_crystal_system orthorhombic
_space_group_IT_number 57
_space_group_name_Hall '-P 2c 2b'
_space_group_name_H-M_alt 'P b c m'
_atom_sites_solution_hydrogens geom
_atom_sites_solution_primary dual
_audit_creation_date 2023-04-19
_audit_creation_method
;
Olex2 1.5-ac5-024
(compiled 2022.04.12 svn.rca3783a0 for Rigaku Oxford Diffraction, GUI svn.r6498)
;
_audit_update_record
;
2023-04-21 deposited with the CCDC.	2023-05-09 downloaded from the CCDC.
;
_cell_angle_alpha 90
_cell_angle_beta 90
_cell_angle_gamma 90
_cell_formula_units_Z 4
_cell_length_a 11.4912(6)
_cell_length_b 18.9552(8)
_cell_length_c 6.5717(4)
_cell_measurement_reflns_used 1942
_cell_measurement_temperature 150
_cell_measurement_theta_max 76.7810
_cell_measurement_theta_min 3.9020
_cell_volume 1431.43(13)
_computing_cell_refinement 'CrysAlisPro 1.171.42.72a (Rigaku OD, 2022)'
_computing_data_collection 'CrysAlisPro 1.171.42.72a (Rigaku OD, 2022)'
_computing_data_reduction 'CrysAlisPro 1.171.42.72a (Rigaku OD, 2022)'
_computing_molecular_graphics 'Olex2 1.5-ac5-024 (Dolomanov et al., 2009)'
_computing_publication_material 'Olex2 1.5-ac5-024 (Dolomanov et al., 2009)'
_computing_structure_refinement 'SHELXL 2018/3 (Sheldrick, 2015)'
_computing_structure_solution 'SHELXT 2018/2 (Sheldrick, 2018)'
_diffrn_ambient_temperature 150
_diffrn_detector 'Hybrid Pixel Array Detector'
_diffrn_detector_area_resol_mean 10.0000
_diffrn_detector_type HyPix
_diffrn_measured_fraction_theta_full 0.968
_diffrn_measured_fraction_theta_max 0.944
_diffrn_measurement_details
;
List of Runs (angles in degrees, time in seconds):

  # Type    Start    End  Width  t~exp~   \w     \q     \k     \f   Frames
#--------------------------------------------------------------------------
  1  \w     35.00 115.00   0.50    3.18    --   46.37  72.00 -37.00  160
  2  \w    -85.00 -54.00   0.50    2.74    --  -84.50  50.00 169.00   62
  3  \w     51.00  87.00   0.50    2.74    --  108.56-116.00 -50.00   72
  4  \w     88.00 142.00   0.50    2.74    --  108.56  72.00 -37.00  108
  5  \w   -117.00 -77.00   0.50    3.18    --  -46.37-125.00 150.00   80
  6  \w     79.00 115.00   0.50    3.18    --   46.37 125.00 150.00   72
  7  \w    -54.00 -17.00   0.50    2.74    --  -84.50  37.00 -30.00   74
  8  \w     35.00  66.00   0.50    2.74    --  108.56 -37.00 -30.00   62
  9  \w     37.00  62.00   0.50    2.74    --  108.56 -37.00  90.00   50
 10  \w     36.00  63.00   0.50    2.74    --  108.56 -37.00 -90.00   54
 11  \w     43.00  75.00   0.50    2.74    --  108.56 -19.00-180.00   64
 12  \w     36.00  61.00   0.50    2.74    --  108.56 -37.00-180.00   50
;
_diffrn_measurement_device 'four-circle diffractometer'
_diffrn_measurement_device_type 'XtaLAB Synergy, Single source at home/near, HyPix'
_diffrn_measurement_method '\w scans'
_diffrn_orient_matrix_type 'CrysAlisPro convention (1999,Acta A55,543-557)'
_diffrn_orient_matrix_UB_11 0.0092717000
_diffrn_orient_matrix_UB_12 -0.0799675000
_diffrn_orient_matrix_UB_13 -0.0393447000
_diffrn_orient_matrix_UB_21 -0.0821683000
_diffrn_orient_matrix_UB_22 0.0072371000
_diffrn_orient_matrix_UB_23 -0.1840951000
_diffrn_orient_matrix_UB_31 0.1056500000
_diffrn_orient_matrix_UB_32 0.0127740000
_diffrn_orient_matrix_UB_33 -0.1393468000
_diffrn_radiation_monochromator mirror
_diffrn_radiation_probe x-ray
_diffrn_radiation_type 'Cu K\a'
_diffrn_radiation_wavelength 1.54184
_diffrn_reflns_av_R_equivalents 0.0433
_diffrn_reflns_av_unetI/netI 0.0422
_diffrn_reflns_Laue_measured_fraction_full 0.968
_diffrn_reflns_Laue_measured_fraction_max 0.944
_diffrn_reflns_limit_h_max 14
_diffrn_reflns_limit_h_min -12
_diffrn_reflns_limit_k_max 23
_diffrn_reflns_limit_k_min -22
_diffrn_reflns_limit_l_max 6
_diffrn_reflns_limit_l_min -7
_diffrn_reflns_number 4024
_diffrn_reflns_point_group_measured_fraction_full 0.968
_diffrn_reflns_point_group_measured_fraction_max 0.944
_diffrn_reflns_theta_full 67.684
_diffrn_reflns_theta_max 72.072
_diffrn_reflns_theta_min 3.847
_diffrn_source 'micro-focus sealed X-ray tube'
_diffrn_source_type 'PhotonJet (Cu) X-ray Source'
_exptl_absorpt_coefficient_mu 18.372
_exptl_absorpt_correction_T_max 0.704
_exptl_absorpt_correction_T_min 0.312
_exptl_absorpt_correction_type gaussian
_exptl_absorpt_process_details
;
CrysAlisPro 1.171.42.72a (Rigaku Oxford Diffraction, 2022)
Numerical absorption correction based on gaussian integration over
a multifaceted crystal model
Empirical absorption correction using spherical harmonics,
implemented in SCALE3 ABSPACK scaling algorithm.
;
_exptl_crystal_colour orange
_exptl_crystal_colour_primary orange
_exptl_crystal_density_diffrn 2.099
_exptl_crystal_description needle
_exptl_crystal_F_000 856
_exptl_crystal_size_max 0.1
_exptl_crystal_size_mid 0.02
_exptl_crystal_size_min 0.02
_refine_diff_density_max 4.670
_refine_diff_density_min -1.986
_refine_diff_density_rms 0.286
_refine_ls_extinction_method none
_refine_ls_goodness_of_fit_ref 1.021
_refine_ls_hydrogen_treatment constr
_refine_ls_matrix_type full
_refine_ls_number_parameters 122
_refine_ls_number_reflns 1457
_refine_ls_number_restraints 1
_refine_ls_restrained_S_all 1.021
_refine_ls_R_factor_all 0.0569
_refine_ls_R_factor_gt 0.0510
_refine_ls_shift/su_max 0.001
_refine_ls_shift/su_mean 0.000
_refine_ls_structure_factor_coef Fsqd
_refine_ls_weighting_details 'w=1/[\s^2^(Fo^2^)+(0.1143P)^2^] where P=(Fo^2^+2Fc^2^)/3'
_refine_ls_weighting_scheme calc
_refine_ls_wR_factor_gt 0.1389
_refine_ls_wR_factor_ref 0.1449
_reflns_Friedel_coverage 0.000
_reflns_number_gt 1216
_reflns_number_total 1457
_reflns_threshold_expression 'I > 2\s(I)'
_cod_data_source_file d3cc01525d6.cif
_cod_data_source_block me-me_meoh
_cod_depositor_comments 'Adding full bibliography for 7131620--7131623.cif.'
_cod_database_code 7131620
_shelx_shelxl_version_number 2018/3
_chemical_oxdiff_formula 'Pt N5 C13 O H15'
_chemical_oxdiff_usercomment 150K
_shelx_space_group_comment
;
The symmetry employed for this shelxl refinement is uniquely defined
by the following loop, which should always be used as a source of
symmetry information in preference to the above space-group names.
They are only intended as comments.
;
_shelx_estimated_absorpt_t_max 0.710
_shelx_estimated_absorpt_t_min 0.261
_olex2_refinement_description
;
1. Fixed Uiso
 At 1.2 times of:
  All C(H) groups
 At 1.5 times of:
  All C(H,H,H) groups, All O(H) groups
2. Restrained distances
 H1-N1
 1.95 with sigma of 0.02
3. Others
 Fixed Sof: H12B(0.5) H12C(0.5) H1(0.5) H6B(0.5) H6C(0.5) H13A(0.5) H13B(0.5)
 H13C(0.5)
4.a Me refined with riding coordinates:
 C12(H12A,H12B,H12C), C6(H6A,H6B,H6C)
4.b Aromatic/amide H refined with riding coordinates:
 C7(H7), C11(H11), C3(H3), C10(H10), C4(H4)
4.c Tetrahedral OH refined with riding coordinates:
 O1(H1)
4.d Idealised Me refined as rotating group:
 C13(H13A,H13B,H13C)
;
_olex2_submission_special_instructions 'No special instructions were received'
_oxdiff_exptl_absorpt_empirical_details
;
Empirical correction (ABSPACK) includes:
- Absorption correction using spherical harmonics
- Frame scaling
;
_oxdiff_exptl_absorpt_empirical_full_max 1.608
_oxdiff_exptl_absorpt_empirical_full_min 0.661

loop_
_space_group_symop_operation_xyz
'x, y, z'
'-x, -y, z+1/2'
'-x, y+1/2, -z+1/2'
'x, -y+1/2, -z'
'-x, -y, -z'
'x, y, -z-1/2'
'x, -y-1/2, z-1/2'
'-x, y-1/2, z'

loop_
_atom_site_label
_atom_site_type_symbol
_atom_site_fract_x
_atom_site_fract_y
_atom_site_fract_z
_atom_site_U_iso_or_equiv
_atom_site_adp_type
_atom_site_occupancy
_atom_site_site_symmetry_order
_atom_site_calc_flag
_atom_site_refinement_flags_posn
_atom_site_refinement_flags_adp
_atom_site_refinement_flags_occupancy
_atom_site_disorder_assembly
_atom_site_disorder_group
Pt1 Pt 0.37574(4) 0.75591(2) 0.750000 0.0294(3) Uani 1 2 d S T P . .
N3 N 0.5189(7) 0.6899(5) 0.750000 0.034(2) Uani 1 2 d S T P . .
C8 C 0.4977(10) 0.6212(7) 0.750000 0.034(2) Uani 1 2 d S T P . .
N4 N 0.3782(7) 0.6070(5) 0.750000 0.0312(19) Uani 1 2 d S T P . .
N5 N 0.1944(8) 0.6288(6) 0.750000 0.038(2) Uani 1 2 d S T P . .
C7 C 0.5815(10) 0.5684(7) 0.750000 0.038(2) Uani 1 2 d S T P . .
H7 H 0.560647 0.519913 0.750000 0.045 Uiso 1 2 calc R U P . .
C12 C 0.0830(11) 0.6657(7) 0.750000 0.044(3) Uani 1 2 d S T P . .
H12A H 0.019522 0.631204 0.750000 0.066 Uiso 0.5 1 calc R U P A -1
H12B H 0.077360 0.695364 0.871759 0.066 Uiso 0.5 1 calc R U P A -1
H12C H 0.077360 0.695364 0.628241 0.066 Uiso 0.5 1 calc R U P A -1
N1 N 0.1540(9) 0.8480(6) 0.750000 0.044(3) Uani 1 2 d DS T P . .
C11 C 0.2085(10) 0.5562(7) 0.750000 0.048(3) Uani 1 2 d S T P . .
H11 H 0.146820 0.522890 0.750000 0.057 Uiso 1 2 calc R U P . .
C3 C 0.6347(8) 0.7094(7) 0.750000 0.036(2) Uani 1 2 d S T P . .
H3 H 0.654325 0.758090 0.750000 0.043 Uiso 1 2 calc R U P . .
C9 C 0.3002(9) 0.6606(6) 0.750000 0.029(2) Uani 1 2 d S T P . .
C1 C 0.2346(10) 0.8127(6) 0.750000 0.036(2) Uani 1 2 d S T P . .
N2 N 0.5267(9) 0.8944(6) 0.750000 0.044(2) Uani 1 2 d S T P . .
O1 O -0.0610(8) 0.9129(6) 0.750000 0.103(4) Uani 1 2 d S T P . .
H1 H 0.006515 0.899310 0.779444 0.155 Uiso 0.5 1 calc DR U P . .
C2 C 0.4680(10) 0.8462(6) 0.750000 0.033(2) Uani 1 2 d S T P . .
C5 C 0.6972(10) 0.5897(6) 0.750000 0.038(2) Uani 1 2 d S T P . .
C10 C 0.3219(10) 0.5400(7) 0.750000 0.045(3) Uani 1 2 d S T P . .
H10 H 0.356613 0.494481 0.750000 0.054 Uiso 1 2 calc R U P . .
C6 C 0.7932(10) 0.5364(7) 0.750000 0.049(3) Uani 1 2 d S T P . .
H6A H 0.759889 0.488795 0.750000 0.073 Uiso 0.5 1 calc R U P B -1
H6B H 0.841313 0.542733 0.628241 0.073 Uiso 0.5 1 calc R U P B -1
H6C H 0.841313 0.542733 0.871759 0.073 Uiso 0.5 1 calc R U P B -1
C4 C 0.7201(9) 0.6612(7) 0.750000 0.042(3) Uani 1 2 d S T P . .
H4 H 0.798720 0.676760 0.750000 0.050 Uiso 1 2 calc R U P . .
C13 C -0.1348(12) 0.8563(10) 0.750000 0.066(4) Uani 1 2 d S T P . .
H13A H -0.143242 0.838343 0.610922 0.100 Uiso 0.5 1 calc R U P C -1
H13B H -0.211121 0.870898 0.801699 0.100 Uiso 0.5 1 calc R U P C -1
H13C H -0.103081 0.819081 0.837379 0.100 Uiso 0.5 1 calc R U P C -1

loop_
_atom_site_aniso_label
_atom_site_aniso_U_11
_atom_site_aniso_U_22
_atom_site_aniso_U_33
_atom_site_aniso_U_23
_atom_site_aniso_U_13
_atom_site_aniso_U_12
Pt1 0.0325(4) 0.0353(3) 0.0202(4) 0.000 0.000 0.00015(16)
N3 0.030(4) 0.047(6) 0.023(4) 0.000 0.000 -0.003(4)
C8 0.035(5) 0.051(7) 0.017(5) 0.000 0.000 0.000(5)
N4 0.039(5) 0.033(5) 0.022(4) 0.000 0.000 -0.005(4)
N5 0.036(5) 0.053(6) 0.026(5) 0.000 0.000 -0.004(4)
C7 0.044(6) 0.040(6) 0.029(6) 0.000 0.000 0.003(5)
C12 0.035(6) 0.050(7) 0.046(7) 0.000 0.000 -0.004(5)
N1 0.041(5) 0.056(7) 0.036(6) 0.000 0.000 0.008(5)
C11 0.044(6) 0.047(7) 0.052(7) 0.000 0.000 -0.018(5)
C3 0.032(5) 0.045(7) 0.032(6) 0.000 0.000 -0.001(4)
C9 0.031(5) 0.042(6) 0.013(4) 0.000 0.000 -0.011(4)
C1 0.049(6) 0.040(6) 0.018(5) 0.000 0.000 0.004(5)
N2 0.051(6) 0.049(6) 0.031(5) 0.000 0.000 -0.003(5)
O1 0.051(6) 0.074(8) 0.185(13) 0.000 0.000 0.015(6)
C2 0.047(7) 0.029(5) 0.022(5) 0.000 0.000 -0.011(5)
C5 0.040(5) 0.047(7) 0.026(5) 0.000 0.000 0.011(5)
C10 0.051(7) 0.049(7) 0.034(6) 0.000 0.000 -0.011(6)
C6 0.044(6) 0.056(8) 0.046(7) 0.000 0.000 0.003(6)
C4 0.034(6) 0.048(7) 0.044(6) 0.000 0.000 0.002(5)
C13 0.051(8) 0.087(13) 0.061(9) 0.000 0.000 -0.010(7)

loop_
_atom_type_symbol
_atom_type_description
_atom_type_scat_dispersion_real
_atom_type_scat_dispersion_imag
_atom_type_scat_source
C C 0.0181 0.0091 'International Tables Vol C Tables 4.2.6.8 and 6.1.1.4'
H H 0.0000 0.0000 'International Tables Vol C Tables 4.2.6.8 and 6.1.1.4'
N N 0.0311 0.0180 'International Tables Vol C Tables 4.2.6.8 and 6.1.1.4'
O O 0.0492 0.0322 'International Tables Vol C Tables 4.2.6.8 and 6.1.1.4'
Pt Pt -4.5932 6.9264 'International Tables Vol C Tables 4.2.6.8 and 6.1.1.4'

loop_
_exptl_crystal_face_index_h
_exptl_crystal_face_index_k
_exptl_crystal_face_index_l
_exptl_crystal_face_perp_dist
1 -2 -4 0.0937
7 4 0 0.0241
-1 2 4 0.0436
-7 -4 1 0.0255
7 -1 0 0.0165
0 -5 4 0.0477
-7 1 0 0.0202
2 12 0 0.0202
6 -1 -3 0.0652
2 12 -1 0.0154
-6 0 3 0.0409
-1 -12 0 0.0150

loop_
_geom_angle_atom_site_label_1
_geom_angle_atom_site_label_2
_geom_angle_atom_site_label_3
_geom_angle
_geom_angle_site_symmetry_1
_geom_angle_site_symmetry_3
_geom_angle_publ_flag
C9 Pt1 N3 78.4(4) . . ?
C9 Pt1 C2 173.9(4) . . ?
C1 Pt1 N3 176.3(4) . . ?
C1 Pt1 C9 97.9(4) . . ?
C1 Pt1 C2 88.2(5) . . ?
C2 Pt1 N3 95.5(4) . . ?
C8 N3 Pt1 116.7(7) . . ?
C8 N3 C3 116.1(10) . . ?
C3 N3 Pt1 127.2(8) . . ?
N3 C8 N4 111.6(10) . . ?
N3 C8 C7 125.5(10) . . ?
C7 C8 N4 122.8(11) . . ?
C8 N4 C10 128.0(10) . . ?
C9 N4 C8 120.4(10) . . ?
C9 N4 C10 111.6(8) . . ?
C11 N5 C12 125.4(10) . . ?
C9 N5 C12 125.0(11) . . ?
C9 N5 C11 109.6(9) . . ?
C8 C7 C5 117.0(11) . . ?
C10 C11 N5 110.1(11) . . ?
C4 C3 N3 121.5(11) . . ?
N4 C9 Pt1 112.9(7) . . ?
N4 C9 N5 105.1(9) . . ?
N5 C9 Pt1 142.0(9) . . ?
N1 C1 Pt1 177.7(11) . . ?
N2 C2 Pt1 175.4(11) . . ?
C7 C5 C6 120.7(11) . . ?
C4 C5 C7 117.8(10) . . ?
C4 C5 C6 121.5(10) . . ?
C11 C10 N4 103.7(11) . . ?
C3 C4 C5 121.9(10) . . ?

loop_
_geom_bond_atom_site_label_1
_geom_bond_atom_site_label_2
_geom_bond_distance
_geom_bond_site_symmetry_2
_geom_bond_publ_flag
Pt1 N3 2.067(9) . ?
Pt1 C9 2.005(10) . ?
Pt1 C1 1.946(11) . ?
Pt1 C2 2.013(10) . ?
N3 C8 1.325(15) . ?
N3 C3 1.381(12) . ?
C8 N4 1.399(13) . ?
C8 C7 1.388(16) . ?
N4 C9 1.354(14) . ?
N4 C10 1.427(15) . ?
N5 C12 1.459(15) . ?
N5 C11 1.385(17) . ?
N5 C9 1.357(13) . ?
C7 C5 1.389(16) . ?
N1 C1 1.144(14) . ?
C11 C10 1.338(17) . ?
C3 C4 1.340(15) . ?
N2 C2 1.135(14) . ?
O1 C13 1.367(18) . ?
C5 C6 1.496(16) . ?
C5 C4 1.382(17) . ?

loop_
_exptl_oxdiff_crystal_face_indexfrac_h
_exptl_oxdiff_crystal_face_indexfrac_k
_exptl_oxdiff_crystal_face_indexfrac_l
_exptl_oxdiff_crystal_face_x
_exptl_oxdiff_crystal_face_y
_exptl_oxdiff_crystal_face_z
1.2082 -1.7119 -4.1709 0.3122 0.6562 0.6870
7.0255 4.0944 -0.0004 -0.2623 -0.5476 0.7946
-0.7715 1.9776 4.1902 -0.3302 -0.6937 -0.6401
-7.0209 -3.7427 0.6028 0.2105 0.4388 -0.8736
7.4098 -1.0803 -0.2827 0.1662 -0.5646 0.8084
-0.3789 -4.6925 3.9437 0.2166 -0.7288 -0.6495
-7.4095 1.3397 0.0680 -0.1785 0.6060 -0.7752
2.0790 11.8060 -0.0675 -0.9222 -0.0730 0.3799
5.8630 -0.8386 -2.6244 0.2247 -0.0047 0.9744
1.9977 11.7380 -0.5616 -0.8980 0.0242 0.4392
-5.9018 -0.3101 2.6099 -0.1326 0.0022 -0.9912
-1.3478 -12.0716 0.2640 0.9425 -0.0252 -0.3334
